data_1533458
loop_
_publ_author_name
'Shcherbakova, Ye.V.'
'Ivanova, G.V.'
'Gaviko, V.S.'
'Gabay, A.M.'

_publ_section_title
;
 Crystal structure of novel ferromagnetic La Fe13-x Gax C compounds
;
_journal_name_full 'Journal of Magnetism and Magnetic Materials'
_journal_page_first 26
_journal_page_last 34
_journal_volume 267
_journal_year 2003
_chemical_formula_sum 'C1.04 Fe7.21 Ga5.79 La'
_chemical_name_systematic 'La Fe7.21 Ga5.79 C1.04'
_space_group_IT_number 140
_symmetry_space_group_name_Hall '-I 4 2c'
_symmetry_space_group_name_H-M 'I 4/m c m'
_cell_angle_alpha 90
_cell_angle_beta 90
_cell_angle_gamma 90
_cell_formula_units_Z 4
_cell_length_a 8.445
_cell_length_b 8.445
_cell_length_c 11.84
_cell_volume 844.405
_citation_journal_id_ASTM JMMMDC
_cod_data_source_file Shcherbakova_JMMMDC_2003_1597.cif
_cod_data_source_block C1.04Fe7.21Ga5.79La1
_cod_original_cell_volume 844.4054
_cod_original_formula_sum 'C1.04 Fe7.21 Ga5.79 La1'
_cod_database_code 1533458

loop_
_symmetry_equiv_pos_as_xyz
x,y,z
-y,x,z
-x,-y,z
y,-x,z
x,-y,-z+1/2
y,x,-z+1/2
-x,y,-z+1/2
-y,-x,-z+1/2
-x,-y,-z
y,-x,-z
x,y,-z
-y,x,-z
-x,y,z-1/2
-y,-x,z-1/2
x,-y,z-1/2
y,x,z-1/2
x+1/2,y+1/2,z+1/2
-y+1/2,x+1/2,z+1/2
-x+1/2,-y+1/2,z+1/2
y+1/2,-x+1/2,z+1/2
x+1/2,-y+1/2,-z+1
y+1/2,x+1/2,-z+1
-x+1/2,y+1/2,-z+1
-y+1/2,-x+1/2,-z+1
-x+1/2,-y+1/2,-z+1/2
y+1/2,-x+1/2,-z+1/2
x+1/2,y+1/2,-z+1/2
-y+1/2,x+1/2,-z+1/2
-x+1/2,y+1/2,z
-y+1/2,-x+1/2,z
x+1/2,-y+1/2,z
y+1/2,x+1/2,z

loop_
_atom_site_label
_atom_site_type_symbol
_atom_site_fract_x
_atom_site_fract_y
_atom_site_fract_z
_atom_site_occupancy
_atom_site_U_iso_or_equiv
Ga3 Ga 0.1103 0.6103 0.6759 0.185 0.0
Fe2 Fe 0.7073 0.5624 0 0.75 0.0
La1 La 0 0 0.25 1 0.0
Fe1 Fe 0 0.5 0 0.95 0.0
Ga4 Ga 0.1828 0.6828 0.8752 1 0.0
C1 C 0 0 0 1.04 0.0
Ga2 Ga 0.7073 0.5624 0 0.25 0.0
Ga1 Ga 0 0.5 0 0.05 0.0
Fe3 Fe 0.1103 0.6103 0.6759 0.815 0.0
